data_4328016
loop_
_publ_author_name
'Thomas Z\"oller'
'Christina Dietz'
'Ljuba Iovkova-Berends'
'Olga Karsten'
'Gerrit Bradtm\"oller'
'Ann-Kristin Wiegand'
'Yu Wang'
'Viatcheslav Jouikov'
'Klaus Jurkschat'

_publ_contact_author_address
;
    Lehrstuhl f\"ur Anorganische Chemie II
    Technische Universi\"at Dortmund
    44221 Dortmund
    Deutschland
;
_publ_contact_author_email klaus.jurkschat@tu-dortmund.de
_publ_contact_author_name 'Klaus Jurkschat'
_publ_section_title
;
 Novel Stannatranes of the Type N(CH2CMe2O)3SnX (X = OR, SR, OC(O)R,
 SP(S)Ph2, Halogen). Synthesis, Molecular Structures, and Electrochemical
 Properties
;
_journal_name_full 'Inorganic Chemistry'
_journal_page_first 1041
_journal_page_last 1056
_journal_paper_doi 10.1021/ic202179e
_journal_volume 51
_journal_year 2012
_chemical_formula_moiety 'C12 H24 I N O3 Sn, C7 H8'
_chemical_formula_sum 'C19 H32 I N O3 Sn'
_chemical_formula_weight 568.05
_chemical_name_systematic
;
1-Iodido-(2,8,9-trioxa-5-aza-3,3,7,7,10,10-hexamethyl-
stannatricyclo[3.3.3.01.5]undecan
;
_space_group_IT_number 19
_symmetry_cell_setting orthorhombic
_symmetry_space_group_name_Hall 'P 2ac 2ab'
_symmetry_space_group_name_H-M 'P 21 21 21'
_atom_sites_solution_hydrogens geom
_atom_sites_solution_primary direct
_atom_sites_solution_secondary difmap
_audit_creation_method SHELXL-97
_cell_angle_alpha 90.00
_cell_angle_beta 90.00
_cell_angle_gamma 90.00
_cell_formula_units_Z 4
_cell_length_a 8.7756(10)
_cell_length_b 14.519(2)
_cell_length_c 17.485(4)
_cell_measurement_reflns_used 9931
_cell_measurement_temperature 173(2)
_cell_measurement_theta_max 25.50
_cell_measurement_theta_min 2.33
_cell_volume 2227.8(6)
_computing_cell_refinement 'CrysAlisPro, Oxford Diffraction Ltd., Version 1.171.33.55''
_computing_data_collection 'CrysAlisPro, Oxford Diffraction Ltd., Version 1.171.33.55''
_computing_data_reduction 'CrysAlisPro, Oxford Diffraction Ltd., Version 1.171.33.55''
_computing_molecular_graphics 'SHELXP-97 (Sheldrick, 1997)'
_computing_publication_material 'enCIFer Version 1.3'
_computing_structure_refinement 'SHELXL-97 (Sheldrick, 1997)'
_computing_structure_solution 'SHELXS-97 (Sheldrick, 1990)'
_diffrn_ambient_temperature 173(2)
_diffrn_measured_fraction_theta_full 0.999
_diffrn_measured_fraction_theta_max 0.999
_diffrn_measurement_device 'Xcalibur2 CCD Diffractometer'
_diffrn_measurement_method '\w und \y scan'
_diffrn_radiation_monochromator graphite
_diffrn_radiation_source 'fine-focus sealed tube'
_diffrn_radiation_type MoK\a
_diffrn_radiation_wavelength 0.71073
_diffrn_reflns_av_R_equivalents 0.0649
_diffrn_reflns_av_sigmaI/netI 0.1872
_diffrn_reflns_limit_h_max 10
_diffrn_reflns_limit_h_min -10
_diffrn_reflns_limit_k_max 17
_diffrn_reflns_limit_k_min -16
_diffrn_reflns_limit_l_max 17
_diffrn_reflns_limit_l_min -21
_diffrn_reflns_number 9931
_diffrn_reflns_theta_full 25.50
_diffrn_reflns_theta_max 25.50
_diffrn_reflns_theta_min 2.33
_exptl_absorpt_coefficient_mu 2.549
_exptl_absorpt_correction_T_max 1.00000
_exptl_absorpt_correction_T_min 0.94662
_exptl_absorpt_correction_type multi-scan
_exptl_absorpt_process_details
;
CrysAlisPro, Oxford Diffraction Ltd.,
Version 1.171.33.55 (release 05-01-2010 CrysAlis171 .NET)
(compiled Jan  5 2010,16:28:46)
empirical absorption correction using spherical harmonics,
 implemented in SCALE3 ABSPACK scaling algorithm.
;
_exptl_crystal_colour colourless
_exptl_crystal_density_diffrn 1.694
_exptl_crystal_description block
_exptl_crystal_F_000 1120
_exptl_crystal_size_max 0.12
_exptl_crystal_size_mid 0.08
_exptl_crystal_size_min 0.06
_platon_squeeze_details
;
;
_refine_diff_density_max 0.515
_refine_diff_density_min -0.430
_refine_diff_density_rms 0.111
_refine_ls_abs_structure_details 'Flack H D (1983), Acta Cryst. A39, 876-881'
_refine_ls_abs_structure_Flack -0.04(5)
_refine_ls_extinction_method none
_refine_ls_goodness_of_fit_ref 0.756
_refine_ls_hydrogen_treatment constr
_refine_ls_matrix_type full
_refine_ls_number_parameters 169
_refine_ls_number_reflns 4130
_refine_ls_number_restraints 0
_refine_ls_restrained_S_all 0.756
_refine_ls_R_factor_all 0.0713
_refine_ls_R_factor_gt 0.0348
_refine_ls_shift/su_max 0.000
_refine_ls_shift/su_mean 0.000
_refine_ls_structure_factor_coef Fsqd
_refine_ls_weighting_details 'calc w=1/[\s^2^(Fo^2^)+(0.0018P)^2^+0.0000P] where P=(Fo^2^+2Fc^2^)/3'
_refine_ls_weighting_scheme calc
_refine_ls_wR_factor_gt 0.0494
_refine_ls_wR_factor_ref 0.0518
_reflns_number_gt 2263
_reflns_number_total 4130
_reflns_threshold_expression >2sigma(I)
_cod_data_source_file ic202179e_si_001_12.cif
_cod_data_source_block 1072sr
_cod_original_cell_volume 2227.8(7)
_cod_database_code 4328016

loop_
_symmetry_equiv_pos_as_xyz
'x, y, z'
'-x+1/2, -y, z+1/2'
'-x, y+1/2, -z+1/2'
'x+1/2, -y+1/2, -z'

loop_
_atom_site_label
_atom_site_type_symbol
_atom_site_fract_x
_atom_site_fract_y
_atom_site_fract_z
_atom_site_U_iso_or_equiv
_atom_site_adp_type
_atom_site_occupancy
_atom_site_symmetry_multiplicity
_atom_site_calc_flag
_atom_site_refinement_flags
Sn1 Sn -0.00279(5) 0.01395(4) -0.05095(3) 0.01987(15) Uani 1 1 d .
I1 I 0.26872(4) -0.01148(4) 0.01546(3) 0.03028(17) Uani 1 1 d .
O3 O -0.0695(6) 0.1231(3) 0.0080(4) 0.0206(18) Uani 1 1 d .
O2 O -0.0944(6) -0.1039(3) -0.0195(4) 0.0218(18) Uani 1 1 d .
O1 O 0.0667(5) 0.0331(4) -0.1571(3) 0.0254(17) Uani 1 1 d .
N1 N -0.2344(7) 0.0319(5) -0.1080(4) 0.0233(19) Uani 1 1 d .
C21 C -0.2233(11) -0.1352(6) -0.0677(7) 0.035(3) Uani 1 1 d .
C14 C 0.0030(11) 0.0544(6) -0.2912(4) 0.048(3) Uani 1 1 d .
H14A H -0.0018 -0.0112 -0.2976 0.071 Uiso 1 1 calc R
H14B H 0.1040 0.0756 -0.3027 0.071 Uiso 1 1 calc R
H14C H -0.0685 0.0833 -0.3251 0.071 Uiso 1 1 calc R
C34 C -0.2547(10) 0.2431(4) 0.0166(5) 0.032(2) Uani 1 1 d .
H34A H -0.2226 0.2607 0.0670 0.048 Uiso 1 1 calc R
H34B H -0.3613 0.2563 0.0107 0.048 Uiso 1 1 calc R
H34C H -0.1975 0.2772 -0.0207 0.048 Uiso 1 1 calc R
C31 C -0.2276(9) 0.1407(5) 0.0053(5) 0.022(2) Uani 1 1 d .
C32 C -0.3038(10) 0.1150(6) -0.0745(6) 0.027(3) Uani 1 1 d .
H32A H -0.4121 0.1047 -0.0672 0.032 Uiso 1 1 calc R
H32B H -0.2918 0.1662 -0.1097 0.032 Uiso 1 1 calc R
C12 C -0.2011(7) 0.0420(5) -0.1908(5) 0.026(3) Uani 1 1 d .
H12A H -0.2751 0.0836 -0.2132 0.032 Uiso 1 1 calc R
H12B H -0.2126 -0.0174 -0.2154 0.032 Uiso 1 1 calc R
C22 C -0.3230(8) -0.0522(6) -0.0897(6) 0.029(3) Uani 1 1 d .
H22A H -0.3845 -0.0686 -0.1337 0.035 Uiso 1 1 calc R
H22B H -0.3917 -0.0386 -0.0478 0.035 Uiso 1 1 calc R
C24 C -0.3174(9) -0.2014(6) -0.0222(6) 0.046(3) Uani 1 1 d .
H24A H -0.3334 -0.1772 0.0283 0.068 Uiso 1 1 calc R
H24B H -0.2652 -0.2594 -0.0187 0.068 Uiso 1 1 calc R
H24C H -0.4140 -0.2102 -0.0469 0.068 Uiso 1 1 calc R
C33 C -0.3026(8) 0.0886(6) 0.0740(5) 0.031(3) Uani 1 1 d .
H33A H -0.2757 0.1187 0.1209 0.047 Uiso 1 1 calc R
H33B H -0.2666 0.0262 0.0750 0.047 Uiso 1 1 calc R
H33C H -0.4113 0.0890 0.0681 0.047 Uiso 1 1 calc R
C23 C -0.1539(9) -0.1828(6) -0.1360(5) 0.028(3) Uani 1 1 d .
H23A H -0.0884 -0.1407 -0.1626 0.043 Uiso 1 1 calc R
H23B H -0.2334 -0.2031 -0.1697 0.043 Uiso 1 1 calc R
H23C H -0.0957 -0.2350 -0.1192 0.043 Uiso 1 1 calc R
C11 C -0.0372(8) 0.0796(6) -0.2069(6) 0.029(3) Uani 1 1 d .
C13 C -0.0229(10) 0.1825(5) -0.1912(5) 0.045(3) Uani 1 1 d .
H13A H -0.0241 0.1930 -0.1370 0.067 Uiso 1 1 calc R
H13B H -0.1067 0.2144 -0.2145 0.067 Uiso 1 1 calc R
H13C H 0.0712 0.2048 -0.2122 0.067 Uiso 1 1 calc R

loop_
_atom_site_aniso_label
_atom_site_aniso_U_11
_atom_site_aniso_U_22
_atom_site_aniso_U_33
_atom_site_aniso_U_23
_atom_site_aniso_U_13
_atom_site_aniso_U_12
Sn1 0.0144(2) 0.0203(3) 0.0249(4) -0.0009(4) -0.0028(3) 0.0000(4)
I1 0.0193(2) 0.0301(4) 0.0415(4) 0.0005(4) -0.0087(3) 0.0015(3)
O3 0.012(3) 0.021(3) 0.028(5) -0.010(3) -0.003(3) 0.001(2)
O2 0.021(3) 0.023(4) 0.022(5) 0.006(3) -0.006(3) -0.005(2)
O1 0.014(2) 0.037(4) 0.025(4) -0.002(4) -0.004(3) 0.001(3)
N1 0.025(4) 0.038(5) 0.007(5) 0.002(4) -0.008(4) -0.004(4)
C21 0.042(6) 0.018(6) 0.044(9) -0.014(5) 0.000(7) -0.003(5)
C14 0.042(5) 0.083(8) 0.018(7) 0.007(5) 0.011(6) 0.015(7)
C34 0.036(5) 0.036(5) 0.024(7) -0.006(5) 0.001(6) 0.001(4)
C31 0.039(5) 0.012(5) 0.017(7) 0.002(4) 0.009(6) -0.001(4)
C32 0.034(6) 0.020(6) 0.026(9) -0.001(5) 0.020(6) 0.000(4)
C12 0.025(5) 0.025(6) 0.029(7) -0.001(5) -0.015(4) 0.001(4)
C22 0.020(5) 0.029(6) 0.037(9) -0.018(6) 0.000(5) -0.009(4)
C24 0.074(8) 0.027(6) 0.036(9) 0.002(6) -0.016(7) -0.018(5)
C33 0.026(5) 0.046(7) 0.022(7) -0.007(5) 0.006(5) 0.006(5)
C23 0.053(6) 0.017(6) 0.015(8) 0.002(5) -0.014(5) 0.001(5)
C11 0.011(5) 0.028(6) 0.048(9) 0.006(5) -0.014(5) -0.004(4)
C13 0.033(6) 0.038(6) 0.062(9) 0.024(6) -0.010(6) -0.006(5)

loop_
_atom_type_symbol
_atom_type_description
_atom_type_scat_dispersion_real
_atom_type_scat_dispersion_imag
_atom_type_scat_source
C C 0.0033 0.0016 'International Tables Vol C Tables 4.2.6.8 and 6.1.1.4'
H H 0.0000 0.0000 'International Tables Vol C Tables 4.2.6.8 and 6.1.1.4'
N N 0.0061 0.0033 'International Tables Vol C Tables 4.2.6.8 and 6.1.1.4'
O O 0.0106 0.0060 'International Tables Vol C Tables 4.2.6.8 and 6.1.1.4'
Sn Sn -0.6537 1.4246 'International Tables Vol C Tables 4.2.6.8 and 6.1.1.4'
I I -0.4742 1.8119 'International Tables Vol C Tables 4.2.6.8 and 6.1.1.4'

loop_
_geom_angle_atom_site_label_1
_geom_angle_atom_site_label_2
_geom_angle_atom_site_label_3
_geom_angle
O2 Sn1 O1 120.7(3)
O2 Sn1 O3 115.46(19)
O1 Sn1 O3 117.9(2)
O2 Sn1 N1 81.8(2)
O1 Sn1 N1 81.2(2)
O3 Sn1 N1 82.7(2)
O2 Sn1 I1 97.05(16)
O1 Sn1 I1 98.77(13)
O3 Sn1 I1 98.50(16)
N1 Sn1 I1 178.62(17)
C31 O3 Sn1 114.7(4)
C21 O2 Sn1 114.8(5)
C11 O1 Sn1 116.2(5)
C32 N1 C22 111.9(6)
C32 N1 C12 112.8(7)
C22 N1 C12 113.3(7)
C32 N1 Sn1 106.8(5)
C22 N1 Sn1 106.2(5)
C12 N1 Sn1 105.2(4)
O2 C21 C24 108.5(9)
O2 C21 C23 106.4(7)
C24 C21 C23 110.4(7)
O2 C21 C22 109.6(7)
C24 C21 C22 108.8(8)
C23 C21 C22 113.0(9)
C11 C14 H14A 109.5
C11 C14 H14B 109.5
H14A C14 H14B 109.5
C11 C14 H14C 109.5
H14A C14 H14C 109.5
H14B C14 H14C 109.5
C31 C34 H34A 109.5
C31 C34 H34B 109.5
H34A C34 H34B 109.5
C31 C34 H34C 109.5
H34A C34 H34C 109.5
H34B C34 H34C 109.5
O3 C31 C34 109.1(6)
O3 C31 C33 107.5(7)
C34 C31 C33 107.9(7)
O3 C31 C32 113.6(7)
C34 C31 C32 106.1(7)
C33 C31 C32 112.5(6)
N1 C32 C31 111.5(7)
N1 C32 H32A 109.3
C31 C32 H32A 109.3
N1 C32 H32B 109.3
C31 C32 H32B 109.3
H32A C32 H32B 108.0
N1 C12 C11 113.0(6)
N1 C12 H12A 109.0
C11 C12 H12A 109.0
N1 C12 H12B 109.0
C11 C12 H12B 109.0
H12A C12 H12B 107.8
N1 C22 C21 113.7(6)
N1 C22 H22A 108.8
C21 C22 H22A 108.8
N1 C22 H22B 108.8
C21 C22 H22B 108.8
H22A C22 H22B 107.7
C21 C24 H24A 109.5
C21 C24 H24B 109.5
H24A C24 H24B 109.5
C21 C24 H24C 109.5
H24A C24 H24C 109.5
H24B C24 H24C 109.5
C31 C33 H33A 109.5
C31 C33 H33B 109.5
H33A C33 H33B 109.5
C31 C33 H33C 109.5
H33A C33 H33C 109.5
H33B C33 H33C 109.5
C21 C23 H23A 109.5
C21 C23 H23B 109.5
H23A C23 H23B 109.5
C21 C23 H23C 109.5
H23A C23 H23C 109.5
H23B C23 H23C 109.5
O1 C11 C13 107.5(7)
O1 C11 C14 108.7(7)
C13 C11 C14 112.4(7)
O1 C11 C12 108.2(7)
C13 C11 C12 112.7(7)
C14 C11 C12 107.3(7)
C11 C13 H13A 109.5
C11 C13 H13B 109.5
H13A C13 H13B 109.5
C11 C13 H13C 109.5
H13A C13 H13C 109.5
H13B C13 H13C 109.5

loop_
_geom_bond_atom_site_label_1
_geom_bond_atom_site_label_2
_geom_bond_distance
Sn1 O2 1.969(5)
Sn1 O1 1.974(5)
Sn1 O3 1.979(5)
Sn1 N1 2.279(6)
Sn1 I1 2.6761(7)
O3 C31 1.412(9)
O2 C21 1.481(11)
O1 C11 1.430(8)
N1 C32 1.473(10)
N1 C22 1.481(9)
N1 C12 1.484(8)
C21 C24 1.497(12)
C21 C23 1.509(12)
C21 C22 1.539(11)
C14 C11 1.559(10)
C14 H14A 0.9600
C14 H14B 0.9600
C14 H14C 0.9600
C34 C31 1.519(9)
C34 H34A 0.9600
C34 H34B 0.9600
C34 H34C 0.9600
C31 C33 1.564(10)
C31 C32 1.592(12)
C32 H32A 0.9700
C32 H32B 0.9700
C12 C11 1.564(9)
C12 H12A 0.9700
C12 H12B 0.9700
C22 H22A 0.9700
C22 H22B 0.9700
C24 H24A 0.9600
C24 H24B 0.9600
C24 H24C 0.9600
C33 H33A 0.9600
C33 H33B 0.9600
C33 H33C 0.9600
C23 H23A 0.9600
C23 H23B 0.9600
C23 H23C 0.9600
C11 C13 1.524(10)
C13 H13A 0.9600
C13 H13B 0.9600
C13 H13C 0.9600

loop_
_geom_torsion_atom_site_label_1
_geom_torsion_atom_site_label_2
_geom_torsion_atom_site_label_3
_geom_torsion_atom_site_label_4
_geom_torsion
O2 Sn1 O3 C31 -59.6(6)
O1 Sn1 O3 C31 93.6(6)
N1 Sn1 O3 C31 17.6(6)
I1 Sn1 O3 C31 -161.7(5)
O1 Sn1 O2 C21 -52.9(6)
O3 Sn1 O2 C21 99.5(6)
N1 Sn1 O2 C21 21.7(6)
I1 Sn1 O2 C21 -157.6(5)
O2 Sn1 O1 C11 96.9(5)
O3 Sn1 O1 C11 -54.8(5)
N1 Sn1 O1 C11 22.0(5)
I1 Sn1 O1 C11 -159.4(5)
O2 Sn1 N1 C32 120.0(6)
O1 Sn1 N1 C32 -117.0(6)
O3 Sn1 N1 C32 2.8(5)
I1 Sn1 N1 C32 152(7)
O2 Sn1 N1 C22 0.5(5)
O1 Sn1 N1 C22 123.5(5)
O3 Sn1 N1 C22 -116.7(5)
I1 Sn1 N1 C22 33(8)
O2 Sn1 N1 C12 -119.9(5)
O1 Sn1 N1 C12 3.1(5)
O3 Sn1 N1 C12 122.9(5)
I1 Sn1 N1 C12 -88(7)
Sn1 O2 C21 C24 -158.2(5)
Sn1 O2 C21 C23 83.0(7)
Sn1 O2 C21 C22 -39.5(9)
Sn1 O3 C31 C34 -152.5(6)
Sn1 O3 C31 C33 90.7(7)
Sn1 O3 C31 C32 -34.4(8)
C22 N1 C32 C31 95.8(8)
C12 N1 C32 C31 -135.1(7)
Sn1 N1 C32 C31 -20.0(8)
O3 C31 C32 N1 36.3(9)
C34 C31 C32 N1 156.1(7)
C33 C31 C32 N1 -86.1(8)
C32 N1 C12 C11 91.0(8)
C22 N1 C12 C11 -140.7(6)
Sn1 N1 C12 C11 -25.1(7)
C32 N1 C22 C21 -137.7(8)
C12 N1 C22 C21 93.5(9)
Sn1 N1 C22 C21 -21.5(9)
O2 C21 C22 N1 39.5(11)
C24 C21 C22 N1 158.0(8)
C23 C21 C22 N1 -78.9(10)
Sn1 O1 C11 C13 80.7(7)
Sn1 O1 C11 C14 -157.4(5)
Sn1 O1 C11 C12 -41.2(8)
N1 C12 C11 O1 43.2(9)
N1 C12 C11 C13 -75.5(9)
N1 C12 C11 C14 160.3(7)

loop_
_platon_squeeze_void_nr
_platon_squeeze_void_average_x
_platon_squeeze_void_average_y
_platon_squeeze_void_average_z
_platon_squeeze_void_volume
_platon_squeeze_void_count_electrons
_platon_squeeze_void_content
1 0.000 -0.014 0.250 370 175 ' '
2 0.500 0.900 0.750 370 175 ' '
